data_4325923
loop_
_publ_author_name
'Rachel H. Platel'
'Andrew J. P. White'
'Charlotte K. Williams'

_publ_section_title
;
 Bis(phosphinic)diamido Yttrium Amide, Alkoxide, and Aryloxide Complexes:
 An Evaluation of Lactide Ring-Opening Polymerization Initiator Efficiency
;
_journal_name_full 'Inorganic Chemistry'
_journal_page_first 7718
_journal_page_last 7728
_journal_paper_doi 10.1021/ic200773x
_journal_volume 50
_journal_year 2011
_chemical_formula_moiety 'C50 H110 N4 O6 P4 Y2, C6 H6'
_chemical_formula_sum 'C56 H116 N4 O6 P4 Y2'
_chemical_formula_weight 1243.23
_chemical_name_systematic
; 
 ? 
;
_space_group_IT_number 14
_symmetry_cell_setting monoclinic
_symmetry_space_group_name_Hall '-P 2yn'
_symmetry_space_group_name_H-M 'P 1 21/n 1'
_atom_sites_solution_hydrogens geom
_atom_sites_solution_primary direct
_atom_sites_solution_secondary difmap
_audit_creation_method SHELXL-97
_cell_angle_alpha 90.00
_cell_angle_beta 94.722(3)
_cell_angle_gamma 90.00
_cell_formula_units_Z 2
_cell_length_a 10.6303(4)
_cell_length_b 19.9955(7)
_cell_length_c 15.6431(6)
_cell_measurement_reflns_used 20704
_cell_measurement_temperature 173(2)
_cell_measurement_theta_max 32.4499
_cell_measurement_theta_min 3.7178
_cell_volume 3313.8(2)
_computing_cell_refinement 'CrysAlis RED, Oxford Diffraction Ltd'
_computing_data_collection 'CrysAlis CCD, Oxford Diffraction Ltd'
_computing_data_reduction 'CrysAlis RED, Oxford Diffraction Ltd'
_computing_molecular_graphics 'Bruker SHELXTL'
_computing_publication_material 'Bruker SHELXTL'
_computing_structure_refinement 'SHELXL-97 (Sheldrick, 1997)'
_computing_structure_solution 'SHELXS-97 (Sheldrick, 1990)'
_diffrn_ambient_temperature 173(2)
_diffrn_detector_area_resol_mean 15.9863
_diffrn_measured_fraction_theta_full 0.989
_diffrn_measured_fraction_theta_max 0.914
_diffrn_measurement_device_type 'OD Xcalibur 3'
_diffrn_measurement_method 'omega scans'
_diffrn_radiation_monochromator graphite
_diffrn_radiation_source 'Enhance (Mo) X-ray Source'
_diffrn_radiation_type MoK\a
_diffrn_radiation_wavelength 0.71073
_diffrn_reflns_av_R_equivalents 0.0631
_diffrn_reflns_av_sigmaI/netI 0.0631
_diffrn_reflns_limit_h_max 15
_diffrn_reflns_limit_h_min -15
_diffrn_reflns_limit_k_max 29
_diffrn_reflns_limit_k_min -29
_diffrn_reflns_limit_l_max 22
_diffrn_reflns_limit_l_min -23
_diffrn_reflns_number 43529
_diffrn_reflns_theta_full 30.50
_diffrn_reflns_theta_max 32.45
_diffrn_reflns_theta_min 3.72
_diffrn_standards_number 0
_exptl_absorpt_coefficient_mu 1.885
_exptl_absorpt_correction_T_max 0.589
_exptl_absorpt_correction_T_min 0.545
_exptl_absorpt_correction_type analytical
_exptl_absorpt_process_details
; 
CrysAlis RED, Oxford Diffraction Ltd., 
Version 1.171.33.31 (release 08-01-2009 CrysAlis171 .NET) 
(compiled Jan  8 2009,16:24:04) 
Analytical numeric absorption correction using a multifaceted crystal 
model based on expressions derived by R.C. Clark & J.S. Reid. 
(Clark, R. C. & Reid, J. S. (1995). Acta Cryst. A51, 887-897) 
;
_exptl_crystal_colour Colourless
_exptl_crystal_density_diffrn 1.246
_exptl_crystal_description blocks
_exptl_crystal_F_000 1332
_exptl_crystal_size_max 0.41
_exptl_crystal_size_mid 0.38
_exptl_crystal_size_min 0.35
_refine_diff_density_max 0.751
_refine_diff_density_min -0.984
_refine_diff_density_rms 0.080
_refine_ls_extinction_method none
_refine_ls_goodness_of_fit_ref 0.949
_refine_ls_hydrogen_treatment constr
_refine_ls_matrix_type full
_refine_ls_number_parameters 323
_refine_ls_number_reflns 10912
_refine_ls_number_restraints 30
_refine_ls_restrained_S_all 0.948
_refine_ls_R_factor_all 0.0574
_refine_ls_R_factor_gt 0.0379
_refine_ls_shift/su_max 0.003
_refine_ls_shift/su_mean 0.000
_refine_ls_structure_factor_coef Fsqd
_refine_ls_weighting_details 'calc w=1/[\s^2^(Fo^2^)+(0.0537P)^2^+0.0000P] where P=(Fo^2^+2Fc^2^)/3'
_refine_ls_weighting_scheme calc
_refine_ls_wR_factor_gt 0.0919
_refine_ls_wR_factor_ref 0.0949
_reflns_number_gt 7645
_reflns_number_total 10912
_reflns_threshold_expression >2sigma(I)
_cod_data_source_file ic200773x_si_002_2.cif
_cod_data_source_block 8
_cod_database_code 4325923

loop_
_symmetry_equiv_pos_as_xyz
'x, y, z'
'-x+1/2, y+1/2, -z+1/2'
'-x, -y, -z'
'x-1/2, -y-1/2, z-1/2'

loop_
_atom_site_label
_atom_site_type_symbol
_atom_site_fract_x
_atom_site_fract_y
_atom_site_fract_z
_atom_site_U_iso_or_equiv
_atom_site_adp_type
_atom_site_occupancy
_atom_site_symmetry_multiplicity
_atom_site_calc_flag
_atom_site_refinement_flags
_atom_site_disorder_assembly
_atom_site_disorder_group
Y1 Y 0.494826(15) 0.923702(8) 0.416189(10) 0.01596(5) Uani 1 1 d . . .
O1 O 0.56099(11) 0.96236(6) 0.56428(7) 0.0181(2) Uani 1 1 d . . .
P2 P 0.63987(4) 0.89934(2) 0.59201(3) 0.01894(10) Uani 1 1 d . . .
N3 N 0.64034(14) 0.85861(7) 0.50377(9) 0.0209(3) Uani 1 1 d . . .
C4 C 0.72867(19) 0.80506(9) 0.48614(12) 0.0263(4) Uani 1 1 d . . .
H4A H 0.7342 0.7737 0.5353 0.032 Uiso 1 1 calc R . .
H4B H 0.8134 0.8250 0.4828 0.032 Uiso 1 1 calc R . .
C5 C 0.69566(18) 0.76512(9) 0.40432(12) 0.0229(4) Uani 1 1 d . . .
C6 C 0.7049(2) 0.80845(10) 0.32500(13) 0.0305(4) Uani 1 1 d . . .
H6A H 0.7909 0.8276 0.3263 0.037 Uiso 1 1 calc R . .
H6B H 0.6921 0.7799 0.2733 0.037 Uiso 1 1 calc R . .
N7 N 0.61305(15) 0.86283(8) 0.31831(10) 0.0231(3) Uani 1 1 d . . .
P8 P 0.59262(5) 0.91630(2) 0.24241(3) 0.02010(10) Uani 1 1 d . . .
O9 O 0.50858(12) 0.96915(6) 0.28017(8) 0.0210(3) Uani 1 1 d . . .
C10 C 0.5566(2) 0.85198(9) 0.67305(12) 0.0273(4) Uani 1 1 d . . .
C11 C 0.4159(2) 0.85878(12) 0.64456(14) 0.0369(5) Uani 1 1 d . . .
H11A H 0.3663 0.8347 0.6848 0.055 Uiso 1 1 calc R . .
H11B H 0.3991 0.8398 0.5870 0.055 Uiso 1 1 calc R . .
H11C H 0.3923 0.9062 0.6437 0.055 Uiso 1 1 calc R . .
C12 C 0.5782(2) 0.87552(11) 0.76551(12) 0.0322(5) Uani 1 1 d . . .
H12A H 0.5300 0.8472 0.8022 0.048 Uiso 1 1 calc R . .
H12B H 0.5503 0.9220 0.7696 0.048 Uiso 1 1 calc R . .
H12C H 0.6683 0.8725 0.7843 0.048 Uiso 1 1 calc R . .
C13 C 0.5911(3) 0.77673(11) 0.66852(15) 0.0442(6) Uani 1 1 d . . .
H13A H 0.5471 0.7518 0.7111 0.066 Uiso 1 1 calc R . .
H13B H 0.6825 0.7713 0.6806 0.066 Uiso 1 1 calc R . .
H13C H 0.5656 0.7595 0.6110 0.066 Uiso 1 1 calc R . .
C14 C 0.79940(18) 0.92612(10) 0.63499(12) 0.0251(4) Uani 1 1 d . . .
C15 C 0.7939(2) 0.97875(11) 0.70640(13) 0.0314(5) Uani 1 1 d . . .
H15A H 0.8798 0.9918 0.7273 0.047 Uiso 1 1 calc R . .
H15B H 0.7506 0.9598 0.7538 0.047 Uiso 1 1 calc R . .
H15C H 0.7477 1.0182 0.6836 0.047 Uiso 1 1 calc R . .
C16 C 0.8812(2) 0.86706(11) 0.66949(14) 0.0353(5) Uani 1 1 d . . .
H16A H 0.9643 0.8836 0.6918 0.053 Uiso 1 1 calc R . .
H16B H 0.8913 0.8351 0.6230 0.053 Uiso 1 1 calc R . .
H16C H 0.8402 0.8449 0.7157 0.053 Uiso 1 1 calc R . .
C17 C 0.85941(19) 0.95877(11) 0.55953(13) 0.0314(4) Uani 1 1 d . . .
H17A H 0.9445 0.9744 0.5786 0.047 Uiso 1 1 calc R . .
H17B H 0.8077 0.9968 0.5384 0.047 Uiso 1 1 calc R . .
H17C H 0.8644 0.9260 0.5134 0.047 Uiso 1 1 calc R . .
C18 C 0.5644(2) 0.73472(10) 0.40412(16) 0.0377(5) Uani 1 1 d . . .
H18A H 0.5595 0.7071 0.4555 0.057 Uiso 1 1 calc R . .
H18B H 0.5476 0.7069 0.3529 0.057 Uiso 1 1 calc R . .
H18C H 0.5015 0.7706 0.4038 0.057 Uiso 1 1 calc R . .
C19 C 0.7945(2) 0.70933(10) 0.40099(14) 0.0326(5) Uani 1 1 d . . .
H19A H 0.7913 0.6803 0.4512 0.049 Uiso 1 1 calc R . .
H19B H 0.8788 0.7292 0.4009 0.049 Uiso 1 1 calc R . .
H19C H 0.7766 0.6829 0.3487 0.049 Uiso 1 1 calc R . .
C20 C 0.74211(19) 0.95740(10) 0.21819(13) 0.0299(4) Uani 1 1 d . . .
C21 C 0.8098(2) 0.97474(13) 0.30608(15) 0.0398(5) Uani 1 1 d . . .
H21A H 0.8902 0.9968 0.2979 0.060 Uiso 1 1 calc R . .
H21B H 0.8256 0.9336 0.3394 0.060 Uiso 1 1 calc R . .
H21C H 0.7566 1.0048 0.3370 0.060 Uiso 1 1 calc R . .
C22 C 0.8285(2) 0.91260(12) 0.16857(17) 0.0437(6) Uani 1 1 d . . .
H22A H 0.9053 0.9373 0.1580 0.066 Uiso 1 1 calc R . .
H22B H 0.7841 0.8995 0.1137 0.066 Uiso 1 1 calc R . .
H22C H 0.8510 0.8725 0.2024 0.066 Uiso 1 1 calc R . .
C23 C 0.7181(2) 1.02380(11) 0.16902(16) 0.0415(6) Uani 1 1 d . . .
H23A H 0.7991 1.0439 0.1575 0.062 Uiso 1 1 calc R . .
H23B H 0.6717 1.0545 0.2037 0.062 Uiso 1 1 calc R . .
H23C H 0.6684 1.0150 0.1146 0.062 Uiso 1 1 calc R . .
C24 C 0.5036(2) 0.88112(10) 0.14564(12) 0.0276(4) Uani 1 1 d . . .
C25 C 0.5609(3) 0.81574(13) 0.11555(17) 0.0508(7) Uani 1 1 d . . .
H25A H 0.5105 0.7992 0.0646 0.076 Uiso 1 1 calc R . .
H25B H 0.5611 0.7823 0.1614 0.076 Uiso 1 1 calc R . .
H25C H 0.6477 0.8239 0.1014 0.076 Uiso 1 1 calc R . .
C26 C 0.4870(3) 0.93079(13) 0.07196(14) 0.0471(7) Uani 1 1 d . . .
H26A H 0.4396 0.9096 0.0228 0.071 Uiso 1 1 calc R . .
H26B H 0.5700 0.9448 0.0556 0.071 Uiso 1 1 calc R . .
H26C H 0.4406 0.9700 0.0901 0.071 Uiso 1 1 calc R . .
C27 C 0.3720(2) 0.86435(13) 0.17407(15) 0.0431(6) Uani 1 1 d . . .
H27A H 0.3196 0.8452 0.1256 0.065 Uiso 1 1 calc R . .
H27B H 0.3322 0.9052 0.1935 0.065 Uiso 1 1 calc R . .
H27C H 0.3803 0.8319 0.2212 0.065 Uiso 1 1 calc R . .
O30 O 0.32298(12) 0.87652(6) 0.42203(8) 0.0242(3) Uani 1 1 d . . .
C31 C 0.21142(18) 0.83770(10) 0.42230(13) 0.0276(4) Uani 1 1 d . . .
C32 C 0.1427(2) 0.85209(12) 0.50270(15) 0.0391(5) Uani 1 1 d . . .
H32A H 0.1222 0.8998 0.5048 0.059 Uiso 1 1 calc R . .
H32B H 0.1973 0.8399 0.5539 0.059 Uiso 1 1 calc R . .
H32C H 0.0647 0.8258 0.5008 0.059 Uiso 1 1 calc R . .
C33 C 0.2431(2) 0.76337(11) 0.41984(18) 0.0438(6) Uani 1 1 d . . .
H33A H 0.2866 0.7537 0.3684 0.066 Uiso 1 1 calc R . .
H33B H 0.1650 0.7372 0.4185 0.066 Uiso 1 1 calc R . .
H33C H 0.2980 0.7515 0.4710 0.066 Uiso 1 1 calc R . .
C34 C 0.1218(2) 0.85521(13) 0.34385(15) 0.0415(6) Uani 1 1 d . . .
H34A H 0.1637 0.8464 0.2915 0.062 Uiso 1 1 calc R . .
H34B H 0.0990 0.9026 0.3460 0.062 Uiso 1 1 calc R . .
H34C H 0.0454 0.8278 0.3438 0.062 Uiso 1 1 calc R . .
C41 C 0.4398(17) 0.4347(6) 0.4904(9) 0.045(5) Uiso 0.22(2) 1 d PGU A -1
H41A H 0.3964 0.3932 0.4891 0.054 Uiso 0.22(2) 1 calc PR A -1
C42 C 0.5522(17) 0.4423(6) 0.5415(10) 0.042(6) Uiso 0.22(2) 1 d PGU A -1
H42A H 0.5856 0.4059 0.5752 0.051 Uiso 0.22(2) 1 calc PR A -1
C43 C 0.6157(13) 0.5031(8) 0.5433(10) 0.036(4) Uiso 0.22(2) 1 d PGU A -1
H43A H 0.6925 0.5083 0.5783 0.044 Uiso 0.22(2) 1 calc PR A -1
C44 C 0.5668(14) 0.5564(6) 0.4941(11) 0.028(3) Uiso 0.22(2) 1 d PGU A -1
H44A H 0.6102 0.5979 0.4953 0.033 Uiso 0.22(2) 1 calc PR A -1
C45 C 0.4544(13) 0.5488(6) 0.4430(10) 0.027(3) Uiso 0.22(2) 1 d PGU A -1
H45A H 0.4210 0.5852 0.4093 0.033 Uiso 0.22(2) 1 calc PR A -1
C46 C 0.3909(12) 0.4880(8) 0.4411(7) 0.029(3) Uiso 0.22(2) 1 d PGU A -1
H46A H 0.3141 0.4828 0.4062 0.035 Uiso 0.22(2) 1 calc PR A -1
C41A C 0.4389(9) 0.4408(4) 0.4914(8) 0.041(5) Uiso 0.28(2) 1 d PGU A -2
H41B H 0.3852 0.4029 0.4836 0.050 Uiso 0.28(2) 1 calc PR A -2
C42A C 0.5515(9) 0.4360(5) 0.5430(9) 0.041(4) Uiso 0.28(2) 1 d PGU A -2
H42B H 0.5748 0.3949 0.5703 0.050 Uiso 0.28(2) 1 calc PR A -2
C43A C 0.6300(8) 0.4914(6) 0.5545(7) 0.034(2) Uiso 0.28(2) 1 d PGU A -2
H43B H 0.7070 0.4882 0.5897 0.041 Uiso 0.28(2) 1 calc PR A -2
C44A C 0.5959(12) 0.5516(4) 0.5144(7) 0.027(2) Uiso 0.28(2) 1 d PGU A -2
H44B H 0.6496 0.5895 0.5223 0.032 Uiso 0.28(2) 1 calc PR A -2
C45A C 0.4833(13) 0.5563(4) 0.4629(7) 0.029(2) Uiso 0.28(2) 1 d PGU A -2
H45B H 0.4600 0.5974 0.4356 0.034 Uiso 0.28(2) 1 calc PR A -2
C46A C 0.4048(9) 0.5009(6) 0.4514(7) 0.032(2) Uiso 0.28(2) 1 d PGU A -2
H46B H 0.3279 0.5041 0.4162 0.039 Uiso 0.28(2) 1 calc PR A -2

loop_
_atom_site_aniso_label
_atom_site_aniso_U_11
_atom_site_aniso_U_22
_atom_site_aniso_U_33
_atom_site_aniso_U_23
_atom_site_aniso_U_13
_atom_site_aniso_U_12
Y1 0.01967(8) 0.01153(7) 0.01674(8) -0.00036(6) 0.00181(6) 0.00044(6)
O1 0.0251(6) 0.0130(5) 0.0162(6) 0.0013(5) 0.0014(5) 0.0024(5)
P2 0.0255(2) 0.0140(2) 0.0171(2) 0.00137(17) 0.00065(18) 0.00405(17)
N3 0.0255(8) 0.0161(7) 0.0209(7) -0.0023(6) 0.0002(6) 0.0068(6)
C4 0.0321(10) 0.0209(9) 0.0253(9) -0.0027(8) -0.0021(8) 0.0096(8)
C5 0.0284(9) 0.0145(8) 0.0260(9) -0.0002(7) 0.0038(7) 0.0049(7)
C6 0.0382(11) 0.0280(10) 0.0264(10) 0.0034(8) 0.0085(8) 0.0155(9)
N7 0.0299(8) 0.0206(7) 0.0193(7) 0.0029(6) 0.0049(6) 0.0100(6)
P8 0.0256(2) 0.0180(2) 0.0172(2) 0.00094(17) 0.00418(18) 0.00256(18)
O9 0.0277(7) 0.0165(6) 0.0191(6) 0.0012(5) 0.0037(5) 0.0034(5)
C10 0.0407(11) 0.0182(9) 0.0232(9) 0.0059(7) 0.0048(8) 0.0023(8)
C11 0.0391(12) 0.0405(12) 0.0320(11) 0.0082(10) 0.0082(9) -0.0088(10)
C12 0.0447(13) 0.0306(11) 0.0219(9) 0.0068(8) 0.0058(9) 0.0049(9)
C13 0.0727(17) 0.0220(10) 0.0394(13) 0.0098(10) 0.0130(12) 0.0035(11)
C14 0.0261(9) 0.0247(9) 0.0235(9) -0.0017(8) -0.0036(7) 0.0055(8)
C15 0.0316(11) 0.0331(11) 0.0284(10) -0.0080(9) -0.0033(8) 0.0017(9)
C16 0.0335(11) 0.0372(12) 0.0334(11) -0.0010(9) -0.0081(9) 0.0129(9)
C17 0.0263(10) 0.0349(11) 0.0327(11) -0.0026(9) 0.0008(8) -0.0004(9)
C18 0.0376(12) 0.0180(9) 0.0574(15) -0.0014(10) 0.0025(10) -0.0015(9)
C19 0.0437(12) 0.0202(9) 0.0338(11) -0.0039(8) 0.0027(9) 0.0127(9)
C20 0.0311(10) 0.0294(10) 0.0304(10) 0.0017(9) 0.0102(8) 0.0003(9)
C21 0.0296(11) 0.0470(14) 0.0427(13) -0.0013(11) 0.0025(10) -0.0087(10)
C22 0.0418(13) 0.0458(14) 0.0464(14) 0.0058(11) 0.0217(11) 0.0057(11)
C23 0.0469(14) 0.0356(12) 0.0443(13) 0.0082(10) 0.0179(11) -0.0062(11)
C24 0.0370(11) 0.0255(10) 0.0201(9) -0.0024(8) 0.0010(8) 0.0007(8)
C25 0.0663(17) 0.0409(14) 0.0443(14) -0.0209(12) -0.0015(13) 0.0087(13)
C26 0.0669(18) 0.0448(15) 0.0272(12) 0.0082(10) -0.0095(12) -0.0073(12)
C27 0.0454(14) 0.0457(14) 0.0371(12) -0.0072(11) -0.0033(10) -0.0121(11)
O30 0.0223(6) 0.0221(6) 0.0286(7) -0.0025(5) 0.0049(5) -0.0044(5)
C31 0.0251(9) 0.0239(9) 0.0338(11) -0.0025(8) 0.0023(8) -0.0065(8)
C32 0.0323(11) 0.0407(13) 0.0460(13) -0.0055(11) 0.0137(10) -0.0084(10)
C33 0.0371(12) 0.0245(11) 0.0710(17) -0.0048(11) 0.0118(11) -0.0074(10)
C34 0.0317(11) 0.0450(13) 0.0466(14) -0.0031(11) -0.0031(10) -0.0106(10)

loop_
_atom_type_symbol
_atom_type_description
_atom_type_scat_dispersion_real
_atom_type_scat_dispersion_imag
_atom_type_scat_source
C C 0.0033 0.0016 'International Tables Vol C Tables 4.2.6.8 and 6.1.1.4'
H H 0.0000 0.0000 'International Tables Vol C Tables 4.2.6.8 and 6.1.1.4'
N N 0.0061 0.0033 'International Tables Vol C Tables 4.2.6.8 and 6.1.1.4'
O O 0.0106 0.0060 'International Tables Vol C Tables 4.2.6.8 and 6.1.1.4'
P P 0.1023 0.0942 'International Tables Vol C Tables 4.2.6.8 and 6.1.1.4'
Y Y -2.7962 3.5667 'International Tables Vol C Tables 4.2.6.8 and 6.1.1.4'

loop_
_geom_angle_atom_site_label_1
_geom_angle_atom_site_label_2
_geom_angle_atom_site_label_3
_geom_angle
_geom_angle_site_symmetry_1
_geom_angle_site_symmetry_3
O30 Y1 O9 109.94(5) . .
O30 Y1 N3 105.14(5) . .
O9 Y1 N3 130.95(5) . .
O30 Y1 O1 101.59(5) . 3_676
O9 Y1 O1 77.23(4) . 3_676
N3 Y1 O1 127.54(5) . 3_676
O30 Y1 N7 108.01(5) . .
O9 Y1 N7 62.49(5) . .
N3 Y1 N7 74.83(5) . .
O1 Y1 N7 135.96(5) 3_676 .
O30 Y1 O1 106.50(5) . .
O9 Y1 O1 134.04(4) . .
N3 Y1 O1 60.74(4) . .
O1 Y1 O1 68.75(4) 3_676 .
N7 Y1 O1 129.12(5) . .
P2 O1 Y1 150.92(7) . 3_676
P2 O1 Y1 96.46(6) . .
Y1 O1 Y1 111.25(4) 3_676 .
O1 P2 N3 102.20(7) . .
O1 P2 C14 108.89(8) . .
N3 P2 C14 113.08(9) . .
O1 P2 C10 109.04(8) . .
N3 P2 C10 111.28(9) . .
C14 P2 C10 111.84(9) . .
O1 P2 Y1 53.41(4) . .
N3 P2 Y1 49.31(5) . .
C14 P2 Y1 130.93(7) . .
C10 P2 Y1 117.21(7) . .
C4 N3 P2 125.51(12) . .
C4 N3 Y1 133.67(11) . .
P2 N3 Y1 99.83(7) . .
N3 C4 C5 115.72(15) . .
C18 C5 C6 110.25(17) . .
C18 C5 C4 111.01(17) . .
C6 C5 C4 111.10(16) . .
C18 C5 C19 109.85(16) . .
C6 C5 C19 107.17(16) . .
C4 C5 C19 107.33(15) . .
N7 C6 C5 113.24(16) . .
C6 N7 P8 126.91(13) . .
C6 N7 Y1 135.80(12) . .
P8 N7 Y1 95.08(7) . .
O9 P8 N7 102.86(7) . .
O9 P8 C20 108.02(8) . .
N7 P8 C20 112.42(9) . .
O9 P8 C24 107.54(8) . .
N7 P8 C24 112.40(9) . .
C20 P8 C24 112.89(9) . .
O9 P8 Y1 50.13(5) . .
N7 P8 Y1 52.76(6) . .
C20 P8 Y1 122.06(7) . .
C24 P8 Y1 124.58(7) . .
P8 O9 Y1 99.52(6) . .
C12 C10 C11 108.46(18) . .
C12 C10 C13 109.02(17) . .
C11 C10 C13 107.56(19) . .
C12 C10 P2 116.56(14) . .
C11 C10 P2 105.31(13) . .
C13 C10 P2 109.55(15) . .
C17 C14 C16 109.76(17) . .
C17 C14 C15 108.10(17) . .
C16 C14 C15 108.94(16) . .
C17 C14 P2 105.68(13) . .
C16 C14 P2 112.34(14) . .
C15 C14 P2 111.89(14) . .
C21 C20 C22 109.14(19) . .
C21 C20 C23 107.29(18) . .
C22 C20 C23 109.27(18) . .
C21 C20 P8 105.23(14) . .
C22 C20 P8 113.70(15) . .
C23 C20 P8 111.92(15) . .
C26 C24 C25 110.41(19) . .
C26 C24 C27 108.01(19) . .
C25 C24 C27 107.24(19) . .
C26 C24 P8 112.98(15) . .
C25 C24 P8 112.65(15) . .
C27 C24 P8 105.15(14) . .
C31 O30 Y1 173.57(12) . .
O30 C31 C33 110.31(17) . .
O30 C31 C34 109.74(17) . .
C33 C31 C34 109.06(18) . .
O30 C31 C32 110.79(16) . .
C33 C31 C32 108.96(19) . .
C34 C31 C32 107.93(18) . .
C42 C41 C46 120.0 . .
C43 C42 C41 120.0 . .
C42 C43 C44 120.0 . .
C45 C44 C43 120.0 . .
C46 C45 C44 120.0 . .
C45 C46 C41 120.0 . .
C42A C41A C46A 120.0 . .
C43A C42A C41A 120.0 . .
C42A C43A C44A 120.0 . .
C43A C44A C45A 120.0 . .
C46A C45A C44A 120.0 . .
C45A C46A C41A 120.0 . .

loop_
_geom_bond_atom_site_label_1
_geom_bond_atom_site_label_2
_geom_bond_distance
_geom_bond_site_symmetry_2
Y1 O30 2.0647(13) .
Y1 O9 2.3293(12) .
Y1 N3 2.3696(14) .
Y1 O1 2.3803(12) 3_676
Y1 N7 2.3921(15) .
Y1 O1 2.4881(12) .
O1 P2 1.5553(12) .
O1 Y1 2.3803(12) 3_676
P2 N3 1.6030(15) .
P2 C14 1.8512(19) .
P2 C10 1.863(2) .
N3 C4 1.465(2) .
C4 C5 1.525(3) .
C5 C18 1.522(3) .
C5 C6 1.523(3) .
C5 C19 1.536(3) .
C6 N7 1.459(2) .
N7 P8 1.5993(15) .
P8 O9 1.5332(13) .
P8 C20 1.856(2) .
P8 C24 1.8562(19) .
C10 C12 1.520(3) .
C10 C11 1.531(3) .
C10 C13 1.552(3) .
C14 C17 1.533(3) .
C14 C16 1.538(3) .
C14 C15 1.539(3) .
C20 C21 1.538(3) .
C20 C22 1.538(3) .
C20 C23 1.545(3) .
C24 C26 1.521(3) .
C24 C25 1.532(3) .
C24 C27 1.540(3) .
O30 C31 1.418(2) .
C31 C33 1.525(3) .
C31 C34 1.531(3) .
C31 C32 1.533(3) .
C41 C42 1.3900 .
C41 C46 1.3900 .
C42 C43 1.3900 .
C43 C44 1.3900 .
C44 C45 1.3900 .
C45 C46 1.3900 .
C41A C42A 1.3900 .
C41A C46A 1.3900 .
C42A C43A 1.3900 .
C43A C44A 1.3900 .
C44A C45A 1.3900 .
C45A C46A 1.3900 .
